data_7209252
loop_
_publ_author_name
'Sen, Rupam'
'Mal, Dasarath'
'Brand\~ao, Paula'
'Rogez, Guillaume'
'Lin, Zhi'

_publ_section_title
;
 Synthesis, characterization and observation of structural diversities in
 a series of transition metal based furan dicarboxylic acid systems
;
_journal_issue 11
_journal_name_full CrystEngComm
_journal_page_first 2113
_journal_paper_doi 10.1039/c3ce26306a
_journal_volume 15
_journal_year 2013
_chemical_formula_sum 'C18 H12 N2 Ni O5'
_chemical_formula_weight 395.01
_chemical_name_systematic
;
?
;
_space_group_IT_number 56
_symmetry_space_group_name_Hall '-P 2ab 2ac'
_symmetry_space_group_name_H-M 'P c c n'
_atom_sites_solution_hydrogens geom
_atom_sites_solution_primary direct
_atom_sites_solution_secondary difmap
_audit_creation_method SHELXL-97
_cell_angle_alpha 90.00
_cell_angle_beta 90.00
_cell_angle_gamma 90.00
_cell_formula_units_Z 8
_cell_length_a 17.1691(4)
_cell_length_b 13.5523(4)
_cell_length_c 15.4503(5)
_cell_measurement_temperature 296(2)
_cell_volume 3594.99(18)
_computing_structure_refinement 'SHELXL-97 (Sheldrick, 1997)'
_diffrn_ambient_temperature 296(2)
_diffrn_measured_fraction_theta_full 0.999
_diffrn_measured_fraction_theta_max 0.999
_diffrn_radiation_monochromator graphite
_diffrn_radiation_source 'fine-focus sealed tube'
_diffrn_radiation_type MoK\a
_diffrn_radiation_wavelength 0.71073
_diffrn_reflns_av_R_equivalents 0.0348
_diffrn_reflns_av_sigmaI/netI 0.0321
_diffrn_reflns_limit_h_max 20
_diffrn_reflns_limit_h_min -21
_diffrn_reflns_limit_k_max 17
_diffrn_reflns_limit_k_min -12
_diffrn_reflns_limit_l_max 19
_diffrn_reflns_limit_l_min -12
_diffrn_reflns_number 17127
_diffrn_reflns_theta_full 27.11
_diffrn_reflns_theta_max 27.11
_diffrn_reflns_theta_min 1.91
_exptl_absorpt_coefficient_mu 1.110
_exptl_absorpt_correction_T_max 0.9570
_exptl_absorpt_correction_T_min 0.6069
_exptl_absorpt_correction_type multi-scan
_exptl_absorpt_process_details SADABS
_exptl_crystal_density_diffrn 1.460
_exptl_crystal_density_method 'not measured'
_exptl_crystal_F_000 1616
_exptl_crystal_size_max 0.50
_exptl_crystal_size_mid 0.10
_exptl_crystal_size_min 0.04
_refine_diff_density_max 1.451
_refine_diff_density_min -0.283
_refine_diff_density_rms 0.136
_refine_ls_extinction_method none
_refine_ls_goodness_of_fit_ref 1.157
_refine_ls_matrix_type full
_refine_ls_number_parameters 235
_refine_ls_number_reflns 3966
_refine_ls_number_restraints 0
_refine_ls_restrained_S_all 1.157
_refine_ls_R_factor_all 0.0729
_refine_ls_R_factor_gt 0.0586
_refine_ls_shift/su_max 0.027
_refine_ls_shift/su_mean 0.005
_refine_ls_structure_factor_coef Fsqd
_refine_ls_weighting_details 'calc w=1/[\s^2^(Fo^2^)+(0.1183P)^2^+8.2227P] where P=(Fo^2^+2Fc^2^)/3'
_refine_ls_weighting_scheme calc
_refine_ls_wR_factor_gt 0.2131
_refine_ls_wR_factor_ref 0.2263
_reflns_number_gt 3153
_reflns_number_total 3966
_reflns_threshold_expression >2sigma(I)
_cod_data_source_file c3ce26306a.txt
_cod_data_source_block rz97_no_w
_cod_original_sg_symbol_H-M pccn
_cod_database_code 7209252

loop_
_symmetry_equiv_pos_as_xyz
'x, y, z'
'-x+1/2, -y+1/2, z'
'-x, y+1/2, -z+1/2'
'x+1/2, -y, -z+1/2'
'-x, -y, -z'
'x-1/2, y-1/2, -z'
'x, -y-1/2, z-1/2'
'-x-1/2, y, z-1/2'

loop_
_atom_site_label
_atom_site_type_symbol
_atom_site_fract_x
_atom_site_fract_y
_atom_site_fract_z
_atom_site_U_iso_or_equiv
_atom_site_adp_type
_atom_site_occupancy
_atom_site_symmetry_multiplicity
_atom_site_calc_flag
_atom_site_refinement_flags
Ni1 Ni 0.43593(3) 0.02523(4) 0.12260(4) 0.0264(2) Uani 1 1 d .
O4 O 0.55348(18) 0.0157(3) 0.1400(2) 0.0338(7) Uani 1 1 d .
C2 C 0.5981(2) -0.0139(3) 0.0813(3) 0.0282(9) Uani 1 1 d .
C3 C 0.6815(3) -0.0304(4) 0.1017(3) 0.0327(10) Uani 1 1 d .
O5 O 0.70922(17) -0.0180(2) 0.1841(2) 0.0305(7) Uani 1 1 d .
C5 C 0.7881(3) -0.0344(4) 0.1795(3) 0.0357(11) Uani 1 1 d .
C6 C 0.8094(3) -0.0553(6) 0.0969(4) 0.0547(16) Uani 1 1 d .
H6 H 0.8595 -0.0683 0.0770 0.066 Uiso 1 1 calc R
C7 C 0.7401(3) -0.0534(5) 0.0470(3) 0.0508(15) Uani 1 1 d .
H7 H 0.7358 -0.0656 -0.0120 0.061 Uiso 1 1 calc R
O3 O 0.4199(2) 0.0343(3) -0.0063(2) 0.0508(10) Uani 1 1 d .
O1 O 0.40838(19) 0.0286(3) 0.2528(2) 0.0389(8) Uani 1 1 d .
O2 O 0.30519(19) 0.0248(2) 0.1675(2) 0.0360(7) Uani 1 1 d .
C11 C 0.3351(3) 0.0286(3) 0.2408(3) 0.0334(10) Uani 1 1 d .
N2 N 0.4373(2) 0.1801(3) 0.1204(3) 0.0367(9) Uani 1 1 d .
C13 C 0.5022(3) 0.2297(4) 0.1045(5) 0.0643(19) Uani 1 1 d .
H13 H 0.5473 0.1937 0.0935 0.077 Uiso 1 1 calc R
C14 C 0.5073(4) 0.3298(5) 0.1033(5) 0.069(2) Uani 1 1 d .
H14 H 0.5551 0.3596 0.0923 0.083 Uiso 1 1 calc R
C15 C 0.4428(3) 0.3876(4) 0.1179(3) 0.0401(12) Uani 1 1 d .
C16 C 0.3744(3) 0.3373(4) 0.1339(4) 0.0551(16) Uani 1 1 d .
H16 H 0.3284 0.3720 0.1432 0.066 Uiso 1 1 calc R
C17 C 0.3744(3) 0.2356(4) 0.1363(5) 0.0567(17) Uani 1 1 d .
H17 H 0.3280 0.2037 0.1498 0.068 Uiso 1 1 calc R
C18 C 0.4504(3) 0.4957(4) 0.1182(4) 0.0455(13) Uani 1 1 d .
H18 H 0.5007 0.5211 0.1202 0.055 Uiso 1 1 calc R
C19 C 0.3936(3) 0.5594(4) 0.1160(4) 0.0495(14) Uani 1 1 d .
H19 H 0.3428 0.5357 0.1131 0.059 Uiso 1 1 calc R
C20 C 0.4055(3) 0.6659(4) 0.1177(4) 0.0451(13) Uani 1 1 d .
C21 C 0.4692(3) 0.7106(4) 0.1591(4) 0.0473(13) Uani 1 1 d .
H21 H 0.5065 0.6720 0.1867 0.057 Uiso 1 1 calc R
C22 C 0.3535(3) 0.7292(4) 0.0760(5) 0.0604(18) Uani 1 1 d .
H22 H 0.3108 0.7038 0.0465 0.072 Uiso 1 1 calc R
N1 N 0.4257(2) -0.1275(3) 0.1196(3) 0.0349(9) Uani 1 1 d .
C24 C 0.4763(3) -0.1878(4) 0.1586(4) 0.0445(12) Uani 1 1 d .
H24 H 0.5187 -0.1598 0.1870 0.053 Uiso 1 1 calc R
C25 C 0.3661(3) -0.1700(4) 0.0787(4) 0.0510(14) Uani 1 1 d .
H25 H 0.3307 -0.1294 0.0503 0.061 Uiso 1 1 calc R

loop_
_atom_site_aniso_label
_atom_site_aniso_U_11
_atom_site_aniso_U_22
_atom_site_aniso_U_33
_atom_site_aniso_U_23
_atom_site_aniso_U_13
_atom_site_aniso_U_12
Ni1 0.0222(3) 0.0270(4) 0.0302(4) -0.0020(2) 0.00014(19) 0.0011(2)
O4 0.0231(15) 0.0397(19) 0.0386(17) -0.0079(14) -0.0005(13) 0.0027(13)
C2 0.022(2) 0.030(2) 0.032(2) 0.0025(18) -0.0014(16) -0.0005(16)
C3 0.024(2) 0.047(3) 0.027(2) -0.0002(19) -0.0044(17) 0.0034(18)
O5 0.0209(14) 0.0404(17) 0.0302(16) -0.0012(13) -0.0022(12) 0.0026(12)
C5 0.021(2) 0.046(3) 0.040(3) 0.001(2) -0.0040(18) 0.0049(18)
C6 0.026(2) 0.101(5) 0.037(3) -0.006(3) -0.001(2) 0.012(3)
C7 0.030(3) 0.088(4) 0.034(3) -0.010(3) -0.002(2) 0.014(3)
O3 0.0362(19) 0.084(3) 0.0323(19) -0.0041(18) -0.0105(15) 0.0095(19)
O1 0.0232(15) 0.054(2) 0.0399(18) -0.0018(16) 0.0068(14) -0.0013(14)
O2 0.0314(16) 0.0429(19) 0.0337(17) -0.0003(14) 0.0030(13) 0.0029(14)
C11 0.028(2) 0.035(2) 0.037(2) 0.003(2) 0.0057(18) -0.0004(18)
N2 0.037(2) 0.0267(19) 0.046(2) 0.0013(17) 0.0027(17) 0.0005(16)
C13 0.044(3) 0.033(3) 0.116(6) 0.002(3) 0.030(3) 0.001(2)
C14 0.044(3) 0.036(3) 0.127(6) 0.007(4) 0.026(4) -0.002(2)
C15 0.045(3) 0.029(2) 0.046(3) 0.003(2) -0.003(2) -0.003(2)
C16 0.036(3) 0.033(3) 0.096(5) 0.002(3) -0.002(3) 0.005(2)
C17 0.032(3) 0.035(3) 0.103(5) 0.012(3) 0.001(3) 0.001(2)
C18 0.041(3) 0.031(2) 0.065(4) 0.001(2) -0.004(2) -0.004(2)
C19 0.042(3) 0.036(3) 0.071(4) -0.001(3) -0.011(3) 0.000(2)
C20 0.042(3) 0.030(2) 0.063(4) -0.007(2) -0.002(2) 0.000(2)
C21 0.046(3) 0.029(2) 0.067(4) 0.003(2) -0.016(3) 0.003(2)
C22 0.045(3) 0.033(3) 0.103(5) -0.010(3) -0.026(3) -0.002(2)
N1 0.034(2) 0.0221(18) 0.049(2) -0.0030(16) -0.0035(16) 0.0009(15)
C24 0.044(3) 0.033(3) 0.056(3) -0.002(2) -0.014(2) -0.003(2)
C25 0.040(3) 0.032(3) 0.081(4) -0.002(3) -0.018(3) -0.001(2)

loop_
_atom_type_symbol
_atom_type_description
_atom_type_scat_dispersion_real
_atom_type_scat_dispersion_imag
_atom_type_scat_source
C C 0.0033 0.0016 'International Tables Vol C Tables 4.2.6.8 and 6.1.1.4'
H H 0.0000 0.0000 'International Tables Vol C Tables 4.2.6.8 and 6.1.1.4'
N N 0.0061 0.0033 'International Tables Vol C Tables 4.2.6.8 and 6.1.1.4'
O O 0.0106 0.0060 'International Tables Vol C Tables 4.2.6.8 and 6.1.1.4'
Ni Ni 0.3393 1.1124 'International Tables Vol C Tables 4.2.6.8 and 6.1.1.4'

loop_
_geom_angle_atom_site_label_1
_geom_angle_atom_site_label_2
_geom_angle_atom_site_label_3
_geom_angle
_geom_angle_site_symmetry_1
_geom_angle_site_symmetry_3
O3 Ni1 O4 105.62(15) . .
O3 Ni1 O1 158.38(15) . .
O4 Ni1 O1 95.71(14) . .
O3 Ni1 N1 91.59(17) . .
O4 Ni1 N1 91.37(14) . .
O1 Ni1 N1 91.38(15) . .
O3 Ni1 N2 85.64(17) . .
O4 Ni1 N2 93.12(14) . .
O1 Ni1 N2 89.79(15) . .
N1 Ni1 N2 175.22(16) . .
O3 Ni1 O2 99.32(14) . .
O4 Ni1 O2 154.96(13) . .
O1 Ni1 O2 59.59(12) . .
N1 Ni1 O2 85.59(14) . .
N2 Ni1 O2 91.01(13) . .
O3 Ni1 C11 128.51(16) . .
O4 Ni1 C11 125.86(15) . .
O1 Ni1 C11 30.22(15) . .
N1 Ni1 C11 88.61(15) . .
N2 Ni1 C11 90.07(15) . .
O2 Ni1 C11 29.38(14) . .
C2 O4 Ni1 122.0(3) . .
O3 C2 O4 126.8(4) 5_655 .
O3 C2 C3 114.1(4) 5_655 .
O4 C2 C3 119.0(4) . .
C7 C3 O5 110.6(4) . .
C7 C3 C2 128.4(4) . .
O5 C3 C2 120.9(4) . .
C3 O5 C5 105.9(4) . .
C6 C5 O5 110.4(4) . .
C6 C5 C11 130.4(4) . 4
O5 C5 C11 119.2(4) . 4
C5 C6 C7 106.3(4) . .
C5 C6 H6 126.8 . .
C7 C6 H6 126.8 . .
C3 C7 C6 106.8(5) . .
C3 C7 H7 126.6 . .
C6 C7 H7 126.6 . .
C2 O3 Ni1 162.1(4) 5_655 .
C11 O1 Ni1 94.9(3) . .
C11 O2 Ni1 82.7(3) . .
O2 C11 O1 122.8(4) . .
O2 C11 C5 122.4(4) . 4_455
O1 C11 C5 114.9(4) . 4_455
O2 C11 Ni1 67.9(3) . .
O1 C11 Ni1 54.9(2) . .
C5 C11 Ni1 169.6(3) 4_455 .
C13 N2 C17 115.3(5) . .
C13 N2 Ni1 121.3(4) . .
C17 N2 Ni1 123.4(3) . .
N2 C13 C14 124.2(6) . .
N2 C13 H13 117.9 . .
C14 C13 H13 117.9 . .
C13 C14 C15 121.0(6) . .
C13 C14 H14 119.5 . .
C15 C14 H14 119.5 . .
C14 C15 C16 115.7(5) . .
C14 C15 C18 119.8(5) . .
C16 C15 C18 124.5(5) . .
C17 C16 C15 119.9(5) . .
C17 C16 H16 120.1 . .
C15 C16 H16 120.1 . .
N2 C17 C16 123.8(5) . .
N2 C17 H17 118.1 . .
C16 C17 H17 118.1 . .
C19 C18 C15 126.4(6) . .
C19 C18 H18 116.8 . .
C15 C18 H18 116.8 . .
C18 C19 C20 123.3(5) . .
C18 C19 H19 118.3 . .
C20 C19 H19 118.3 . .
C22 C20 C21 116.3(5) . .
C22 C20 C19 120.7(5) . .
C21 C20 C19 123.0(5) . .
C24 C21 C20 119.8(5) 1_565 .
C24 C21 H21 120.1 1_565 .
C20 C21 H21 120.1 . .
C25 C22 C20 119.6(5) 1_565 .
C25 C22 H22 120.2 1_565 .
C20 C22 H22 120.2 . .
C25 N1 C24 116.6(4) . .
C25 N1 Ni1 120.4(3) . .
C24 N1 Ni1 122.9(3) . .
N1 C24 C21 123.6(5) . 1_545
N1 C24 H24 118.2 . .
C21 C24 H24 118.2 1_545 .
N1 C25 C22 124.1(5) . 1_545
N1 C25 H25 118.0 . .
C22 C25 H25 118.0 1_545 .

loop_
_geom_bond_atom_site_label_1
_geom_bond_atom_site_label_2
_geom_bond_distance
_geom_bond_site_symmetry_2
Ni1 O3 2.014(4) .
Ni1 O4 2.040(3) .
Ni1 O1 2.067(4) .
Ni1 N1 2.077(4) .
Ni1 N2 2.099(4) .
Ni1 O2 2.350(3) .
Ni1 C11 2.516(5) .
O4 C2 1.253(5) .
C2 O3 1.232(6) 5_655
C2 C3 1.484(6) .
C3 C7 1.350(7) .
C3 O5 1.370(5) .
O5 C5 1.374(5) .
C5 C6 1.358(7) .
C5 C11 1.475(6) 4
C6 C7 1.418(7) .
C6 H6 0.9300 .
C7 H7 0.9300 .
O3 C2 1.232(6) 5_655
O1 C11 1.271(6) .
O2 C11 1.244(6) .
C11 C5 1.475(6) 4_455
N2 C13 1.325(7) .
N2 C17 1.339(7) .
C13 C14 1.359(8) .
C13 H13 0.9300 .
C14 C15 1.375(8) .
C14 H14 0.9300 .
C15 C16 1.380(7) .
C15 C18 1.471(7) .
C16 C17 1.379(8) .
C16 H16 0.9300 .
C17 H17 0.9300 .
C18 C19 1.303(8) .
C18 H18 0.9300 .
C19 C20 1.459(8) .
C19 H19 0.9300 .
C20 C22 1.396(8) .
C20 C21 1.405(7) .
C21 C24 1.382(7) 1_565
C21 H21 0.9300 .
C22 C25 1.383(8) 1_565
C22 H22 0.9300 .
N1 C25 1.334(6) .
N1 C24 1.337(6) .
C24 C21 1.382(7) 1_545
C24 H24 0.9300 .
C25 C22 1.383(8) 1_545
C25 H25 0.9300 .
